data_1553979
loop_
_publ_author_name
'Someswarao, B.'
'P., Rasvan Khan'
'Reddy, B. Jagan Mohan'
'B., Sridhar'
'B., V. Subba Reddy'

_publ_section_title
;
 Tandem Prins-type cyclization for the stereoselective construction of
 fused polycyclic ring systems
;
_journal_issue 8
_journal_name_full 'Organic Chemistry Frontiers'
_journal_page_first 1320
_journal_paper_doi 10.1039/C7QO01164D
_journal_volume 5
_journal_year 2018
_chemical_formula_moiety 'C18 H18 O3'
_chemical_formula_sum 'C18 H18 O3'
_chemical_formula_weight 282.32
_space_group_crystal_system monoclinic
_space_group_IT_number 14
_space_group_name_Hall '-P 2ybc'
_space_group_name_H-M_alt 'P 1 21/c 1'
_atom_sites_solution_hydrogens geom
_audit_creation_method SHELXL-2014/7
_audit_update_record
;
2017-08-05 deposited with the CCDC.
2018-02-20 downloaded from the CCDC.
;
_cell_angle_alpha 90
_cell_angle_beta 103.3940(10)
_cell_angle_gamma 90
_cell_formula_units_Z 4
_cell_length_a 12.6396(10)
_cell_length_b 9.6186(8)
_cell_length_c 11.8318(9)
_cell_measurement_reflns_used 6351
_cell_measurement_temperature 294(2)
_cell_measurement_theta_max 28.05
_cell_measurement_theta_min 2.69
_cell_volume 1399.33(19)
_computing_cell_refinement 'SAINT (Bruker, 2001)'
_computing_data_collection 'SMART (Bruker, 2001)'
_computing_data_reduction 'SAINT (Bruker, 2001)'
_computing_molecular_graphics 'SHELXL2014 (Sheldrick, 2015)'
_computing_publication_material 'SHELXL2014 (Sheldrick, 2015)'
_computing_structure_refinement 'SHELXL-2014/7 (Sheldrick, 2015)'
_computing_structure_solution 'SHELXL-2014/7 (Sheldrick, 2015)'
_diffrn_ambient_temperature 294(2)
_diffrn_measured_fraction_theta_full 1.000
_diffrn_measured_fraction_theta_max 0.974
_diffrn_measurement_device_type 'Bruker SMART APEX CCD area-detector'
_diffrn_measurement_method \w
_diffrn_radiation_type MoK\a
_diffrn_radiation_wavelength 0.71073
_diffrn_reflns_av_R_equivalents 0.0217
_diffrn_reflns_av_unetI/netI 0.0167
_diffrn_reflns_Laue_measured_fraction_full 1.000
_diffrn_reflns_Laue_measured_fraction_max 0.974
_diffrn_reflns_limit_h_max 16
_diffrn_reflns_limit_h_min -16
_diffrn_reflns_limit_k_max 12
_diffrn_reflns_limit_k_min -12
_diffrn_reflns_limit_l_max 15
_diffrn_reflns_limit_l_min -15
_diffrn_reflns_number 16004
_diffrn_reflns_point_group_measured_fraction_full 1.000
_diffrn_reflns_point_group_measured_fraction_max 0.974
_diffrn_reflns_theta_full 25.242
_diffrn_reflns_theta_max 28.294
_diffrn_reflns_theta_min 2.689
_exptl_absorpt_coefficient_mu 0.090
_exptl_absorpt_correction_T_max 0.99
_exptl_absorpt_correction_T_min 0.97
_exptl_absorpt_correction_type multi-scan
_exptl_absorpt_process_details 'SADABS; Bruker,2001'
_exptl_crystal_colour colorless
_exptl_crystal_density_diffrn 1.340
_exptl_crystal_description block
_exptl_crystal_F_000 600
_exptl_crystal_size_max 0.220
_exptl_crystal_size_mid 0.180
_exptl_crystal_size_min 0.080
_refine_diff_density_max 0.304
_refine_diff_density_min -0.188
_refine_diff_density_rms 0.038
_refine_ls_extinction_method none
_refine_ls_goodness_of_fit_ref 1.034
_refine_ls_hydrogen_treatment constr
_refine_ls_matrix_type full
_refine_ls_number_parameters 190
_refine_ls_number_reflns 3379
_refine_ls_number_restraints 0
_refine_ls_restrained_S_all 1.034
_refine_ls_R_factor_all 0.0521
_refine_ls_R_factor_gt 0.0445
_refine_ls_shift/su_max 0.000
_refine_ls_shift/su_mean 0.000
_refine_ls_structure_factor_coef Fsqd
_refine_ls_weighting_details 'w=1/[\s^2^(Fo^2^)+(0.0715P)^2^+0.2905P] where P=(Fo^2^+2Fc^2^)/3'
_refine_ls_weighting_scheme calc
_refine_ls_wR_factor_gt 0.1237
_refine_ls_wR_factor_ref 0.1298
_reflns_Friedel_coverage 0.000
_reflns_number_gt 2845
_reflns_number_total 3379
_reflns_threshold_expression 'I > 2\s(I)'
_cod_data_source_file c7qo01164d2.cif
_cod_data_source_block BE33
_cod_original_sg_symbol_H-M 'P 21/c'
_cod_database_code 1553979
_shelx_shelxl_version_number 2014/7
_shelx_space_group_comment
;
The symmetry employed for this shelxl refinement is uniquely defined
by the following loop, which should always be used as a source of
symmetry information in preference to the above space-group names.
They are only intended as comments.
;
_shelx_estimated_absorpt_t_min 0.980
_shelx_estimated_absorpt_t_max 0.993

loop_
_space_group_symop_operation_xyz
'x, y, z'
'-x, y+1/2, -z+1/2'
'-x, -y, -z'
'x, -y-1/2, z-1/2'

loop_
_atom_site_label
_atom_site_type_symbol
_atom_site_fract_x
_atom_site_fract_y
_atom_site_fract_z
_atom_site_U_iso_or_equiv
_atom_site_adp_type
_atom_site_occupancy
_atom_site_site_symmetry_order
_atom_site_calc_flag
_atom_site_refinement_flags_posn
_atom_site_refinement_flags_adp
C1 C 0.18375(10) -0.19382(12) 0.35295(11) 0.0370(3) Uani 1 1 d . .
C2 C 0.20487(12) -0.29514(15) 0.44220(13) 0.0494(3) Uani 1 1 d . .
H2 H 0.1522 -0.3615 0.4456 0.059 Uiso 1 1 calc R U
C3 C 0.30096(13) -0.29714(15) 0.52305(13) 0.0524(4) Uani 1 1 d . .
H3 H 0.3133 -0.3642 0.5813 0.063 Uiso 1 1 calc R U
C4 C 0.38100(11) -0.19845(15) 0.51851(12) 0.0450(3) Uani 1 1 d . .
H4 H 0.4466 -0.2004 0.5738 0.054 Uiso 1 1 calc R U
C5 C 0.36377(10) -0.09894(13) 0.43361(10) 0.0364(3) Uani 1 1 d . .
H5 H 0.4183 -0.0347 0.4314 0.044 Uiso 1 1 calc R U
C6 C 0.26456(9) -0.09218(11) 0.34921(10) 0.0309(2) Uani 1 1 d . .
C7 C 0.24370(9) 0.01258(12) 0.26169(9) 0.0304(2) Uani 1 1 d . .
C8 C 0.14663(9) 0.01096(12) 0.18059(10) 0.0339(3) Uani 1 1 d . .
C9 C 0.06579(10) -0.09015(14) 0.18361(12) 0.0416(3) Uani 1 1 d . .
H9 H 0.0002 -0.0887 0.1282 0.050 Uiso 1 1 calc R U
C10 C 0.08439(10) -0.18887(14) 0.26753(12) 0.0429(3) Uani 1 1 d . .
H10 H 0.0309 -0.2548 0.2692 0.052 Uiso 1 1 calc R U
C11 C 0.21120(10) 0.17687(13) 0.06300(10) 0.0368(3) Uani 1 1 d . .
H11 H 0.2537 0.1095 0.0298 0.044 Uiso 1 1 calc R U
C12 C 0.28528(9) 0.24018(12) 0.17114(10) 0.0346(3) Uani 1 1 d . .
C13 C 0.32561(9) 0.12466(12) 0.25915(10) 0.0332(3) Uani 1 1 d . .
H13 H 0.3480 0.1659 0.3368 0.040 Uiso 1 1 calc R U
C14 C 0.10782(12) 0.38293(16) 0.01769(14) 0.0520(4) Uani 1 1 d . .
H14A H 0.0440 0.3439 0.0382 0.062 Uiso 1 1 calc R U
H14B H 0.0833 0.4490 -0.0448 0.062 Uiso 1 1 calc R U
C15 C 0.17544(13) 0.45765(15) 0.12126(14) 0.0540(4) Uani 1 1 d . .
H15A H 0.1305 0.5245 0.1500 0.065 Uiso 1 1 calc R U
H15B H 0.2335 0.5080 0.0982 0.065 Uiso 1 1 calc R U
C16 C 0.22415(12) 0.35497(14) 0.21787(12) 0.0444(3) Uani 1 1 d . .
H16A H 0.2735 0.4036 0.2804 0.053 Uiso 1 1 calc R U
H16B H 0.1665 0.3145 0.2490 0.053 Uiso 1 1 calc R U
C17 C 0.39200(11) 0.28823(15) 0.14191(13) 0.0475(3) Uani 1 1 d . .
H17A H 0.3792 0.3200 0.0621 0.057 Uiso 1 1 calc R U
H17B H 0.4250 0.3631 0.1930 0.057 Uiso 1 1 calc R U
C18 C 0.46379(12) 0.16043(19) 0.16036(15) 0.0571(4) Uani 1 1 d . .
H18A H 0.4659 0.1190 0.0862 0.069 Uiso 1 1 calc R U
H18B H 0.5374 0.1854 0.2001 0.069 Uiso 1 1 calc R U
O1 O 0.12072(7) 0.10493(9) 0.09140(8) 0.0426(2) Uani 1 1 d . .
O2 O 0.16765(8) 0.27342(10) -0.02219(8) 0.0460(3) Uani 1 1 d . .
O3 O 0.41955(7) 0.06480(11) 0.22848(9) 0.0489(3) Uani 1 1 d . .

loop_
_atom_site_aniso_label
_atom_site_aniso_U_11
_atom_site_aniso_U_22
_atom_site_aniso_U_33
_atom_site_aniso_U_23
_atom_site_aniso_U_13
_atom_site_aniso_U_12
C1 0.0391(6) 0.0319(6) 0.0417(6) 0.0003(5) 0.0129(5) -0.0028(5)
C2 0.0558(8) 0.0384(7) 0.0558(8) 0.0098(6) 0.0163(6) -0.0082(6)
C3 0.0642(9) 0.0435(8) 0.0493(8) 0.0172(6) 0.0126(7) 0.0020(7)
C4 0.0452(7) 0.0475(7) 0.0400(7) 0.0078(6) 0.0050(5) 0.0063(6)
C5 0.0356(6) 0.0372(6) 0.0366(6) 0.0013(5) 0.0085(5) -0.0002(5)
C6 0.0326(6) 0.0298(5) 0.0318(5) -0.0016(4) 0.0105(4) 0.0001(4)
C7 0.0304(5) 0.0300(5) 0.0314(5) -0.0018(4) 0.0085(4) -0.0020(4)
C8 0.0343(6) 0.0322(6) 0.0339(6) -0.0001(4) 0.0053(4) -0.0009(4)
C9 0.0315(6) 0.0430(7) 0.0467(7) -0.0025(5) 0.0019(5) -0.0062(5)
C10 0.0368(6) 0.0390(7) 0.0535(8) -0.0004(6) 0.0114(5) -0.0112(5)
C11 0.0398(6) 0.0368(6) 0.0331(6) 0.0039(5) 0.0069(5) 0.0023(5)
C12 0.0365(6) 0.0321(6) 0.0354(6) 0.0029(4) 0.0088(5) -0.0037(4)
C13 0.0312(5) 0.0350(6) 0.0320(5) 0.0018(4) 0.0047(4) -0.0049(4)
C14 0.0508(8) 0.0474(8) 0.0590(9) 0.0174(7) 0.0155(7) 0.0124(6)
C15 0.0625(9) 0.0370(7) 0.0668(10) 0.0061(6) 0.0237(7) 0.0088(6)
C16 0.0522(7) 0.0378(7) 0.0447(7) -0.0027(5) 0.0145(6) -0.0015(6)
C17 0.0425(7) 0.0489(8) 0.0528(8) 0.0115(6) 0.0146(6) -0.0079(6)
C18 0.0435(7) 0.0710(10) 0.0617(9) 0.0227(8) 0.0222(7) 0.0038(7)
O1 0.0383(5) 0.0432(5) 0.0406(5) 0.0085(4) -0.0026(4) -0.0055(4)
O2 0.0525(5) 0.0479(5) 0.0368(5) 0.0115(4) 0.0085(4) 0.0084(4)
O3 0.0341(5) 0.0510(6) 0.0644(6) 0.0176(5) 0.0172(4) 0.0040(4)

loop_
_atom_type_symbol
_atom_type_description
_atom_type_scat_dispersion_real
_atom_type_scat_dispersion_imag
_atom_type_scat_source
C C 0.0033 0.0016 'International Tables Vol C Tables 4.2.6.8 and 6.1.1.4'
H H 0.0000 0.0000 'International Tables Vol C Tables 4.2.6.8 and 6.1.1.4'
O O 0.0106 0.0060 'International Tables Vol C Tables 4.2.6.8 and 6.1.1.4'

loop_
_geom_angle_atom_site_label_1
_geom_angle_atom_site_label_2
_geom_angle_atom_site_label_3
_geom_angle
C2 C1 C10 122.49(12)
C2 C1 C6 118.92(12)
C10 C1 C6 118.59(11)
C3 C2 C1 121.15(13)
C3 C2 H2 119.4
C1 C2 H2 119.4
C2 C3 C4 119.96(13)
C2 C3 H3 120.0
C4 C3 H3 120.0
C5 C4 C3 120.67(13)
C5 C4 H4 119.7
C3 C4 H4 119.7
C4 C5 C6 121.05(12)
C4 C5 H5 119.5
C6 C5 H5 119.5
C5 C6 C1 118.23(11)
C5 C6 C7 122.07(10)
C1 C6 C7 119.70(10)
C8 C7 C6 119.03(10)
C8 C7 C13 120.27(10)
C6 C7 C13 120.70(10)
O1 C8 C7 123.14(10)
O1 C8 C9 115.28(10)
C7 C8 C9 121.58(11)
C10 C9 C8 119.73(11)
C10 C9 H9 120.1
C8 C9 H9 120.1
C9 C10 C1 121.36(11)
C9 C10 H10 119.3
C1 C10 H10 119.3
O2 C11 O1 106.73(9)
O2 C11 C12 113.90(10)
O1 C11 C12 111.21(9)
O2 C11 H11 108.3
O1 C11 H11 108.3
C12 C11 H11 108.3
C16 C12 C11 109.22(10)
C16 C12 C13 113.40(10)
C11 C12 C13 108.93(9)
C16 C12 C17 114.12(11)
C11 C12 C17 109.31(10)
C13 C12 C17 101.55(9)
O3 C13 C7 109.33(10)
O3 C13 C12 106.48(9)
C7 C13 C12 114.43(9)
O3 C13 H13 108.8
C7 C13 H13 108.8
C12 C13 H13 108.8
O2 C14 C15 111.99(12)
O2 C14 H14A 109.2
C15 C14 H14A 109.2
O2 C14 H14B 109.2
C15 C14 H14B 109.2
H14A C14 H14B 107.9
C14 C15 C16 110.79(12)
C14 C15 H15A 109.5
C16 C15 H15A 109.5
C14 C15 H15B 109.5
C16 C15 H15B 109.5
H15A C15 H15B 108.1
C12 C16 C15 110.33(11)
C12 C16 H16A 109.6
C15 C16 H16A 109.6
C12 C16 H16B 109.6
C15 C16 H16B 109.6
H16A C16 H16B 108.1
C18 C17 C12 104.54(11)
C18 C17 H17A 110.8
C12 C17 H17A 110.8
C18 C17 H17B 110.8
C12 C17 H17B 110.8
H17A C17 H17B 108.9
O3 C18 C17 107.83(11)
O3 C18 H18A 110.1
C17 C18 H18A 110.1
O3 C18 H18B 110.1
C17 C18 H18B 110.1
H18A C18 H18B 108.5
C8 O1 C11 115.80(9)
C11 O2 C14 113.72(10)
C18 O3 C13 109.88(10)

loop_
_geom_bond_atom_site_label_1
_geom_bond_atom_site_label_2
_geom_bond_distance
C1 C2 1.4161(18)
C1 C10 1.4187(18)
C1 C6 1.4219(16)
C2 C3 1.361(2)
C2 H2 0.9300
C3 C4 1.397(2)
C3 H3 0.9300
C4 C5 1.3679(17)
C4 H4 0.9300
C5 C6 1.4120(16)
C5 H5 0.9300
C6 C7 1.4251(16)
C7 C8 1.3715(16)
C7 C13 1.4998(15)
C8 O1 1.3704(14)
C8 C9 1.4169(17)
C9 C10 1.3545(19)
C9 H9 0.9300
C10 H10 0.9300
C11 O2 1.3872(14)
C11 O1 1.4414(15)
C11 C12 1.5263(17)
C11 H11 0.9800
C12 C16 1.5230(18)
C12 C13 1.5273(16)
C12 C17 1.5392(17)
C13 O3 1.4397(15)
C13 H13 0.9800
C14 O2 1.4385(17)
C14 C15 1.504(2)
C14 H14A 0.9700
C14 H14B 0.9700
C15 C16 1.528(2)
C15 H15A 0.9700
C15 H15B 0.9700
C16 H16A 0.9700
C16 H16B 0.9700
C17 C18 1.513(2)
C17 H17A 0.9700
C17 H17B 0.9700
C18 O3 1.4203(16)
C18 H18A 0.9700
C18 H18B 0.9700

loop_
_geom_torsion_atom_site_label_1
_geom_torsion_atom_site_label_2
_geom_torsion_atom_site_label_3
_geom_torsion_atom_site_label_4
_geom_torsion
C10 C1 C2 C3 -179.91(14)
C6 C1 C2 C3 -0.6(2)
C1 C2 C3 C4 -0.3(2)
C2 C3 C4 C5 0.2(2)
C3 C4 C5 C6 0.7(2)
C4 C5 C6 C1 -1.53(17)
C4 C5 C6 C7 178.42(12)
C2 C1 C6 C5 1.44(18)
C10 C1 C6 C5 -179.18(11)
C2 C1 C6 C7 -178.51(11)
C10 C1 C6 C7 0.87(17)
C5 C6 C7 C8 178.36(11)
C1 C6 C7 C8 -1.69(17)
C5 C6 C7 C13 -2.70(17)
C1 C6 C7 C13 177.24(10)
C6 C7 C8 O1 -178.09(10)
C13 C7 C8 O1 2.97(18)
C6 C7 C8 C9 1.60(18)
C13 C7 C8 C9 -177.34(11)
O1 C8 C9 C10 179.05(12)
C7 C8 C9 C10 -0.7(2)
C8 C9 C10 C1 -0.2(2)
C2 C1 C10 C9 179.43(13)
C6 C1 C10 C9 0.08(19)
O2 C11 C12 C16 54.25(13)
O1 C11 C12 C16 -66.40(12)
O2 C11 C12 C13 178.61(10)
O1 C11 C12 C13 57.95(12)
O2 C11 C12 C17 -71.25(13)
O1 C11 C12 C17 168.09(10)
C8 C7 C13 O3 -112.26(12)
C6 C7 C13 O3 68.82(13)
C8 C7 C13 C12 7.06(16)
C6 C7 C13 C12 -171.87(10)
C16 C12 C13 O3 -153.29(10)
C11 C12 C13 O3 84.86(11)
C17 C12 C13 O3 -30.41(12)
C16 C12 C13 C7 85.81(13)
C11 C12 C13 C7 -36.04(13)
C17 C12 C13 C7 -151.31(11)
O2 C14 C15 C16 -53.79(16)
C11 C12 C16 C15 -51.91(14)
C13 C12 C16 C15 -173.59(11)
C17 C12 C16 C15 70.77(15)
C14 C15 C16 C12 53.21(16)
C16 C12 C17 C18 150.84(12)
C11 C12 C17 C18 -86.53(13)
C13 C12 C17 C18 28.45(14)
C12 C17 C18 O3 -17.33(16)
C7 C8 O1 C11 19.67(16)
C9 C8 O1 C11 -160.03(11)
O2 C11 O1 C8 -175.57(10)
C12 C11 O1 C8 -50.78(14)
O1 C11 O2 C14 66.72(13)
C12 C11 O2 C14 -56.41(14)
C15 C14 O2 C11 55.77(15)
C17 C18 O3 C13 -2.13(16)
C7 C13 O3 C18 145.20(11)
C12 C13 O3 C18 21.09(14)
